data_4307433
loop_
_publ_author_name
'Takuya Shiga'
'Nobuhiro Ito'
'Akiko Hidaka'
'Hisashi \=Okawa'
'Susumu Kitagawa'
'Masaaki Ohba'

_publ_contact_author_address
;Department of Synthetic Chemistry and Biological Chemistry,
Graduate School of Engineering,
Kyoto University,
Katsura, Nishikyo-ku, Kyoto 615-8510, Japan
;
_publ_contact_author_email ohba@sbchem.kyoto-u.ac.jp
_publ_contact_author_fax +81-75-383-2732
_publ_contact_author_name 'Masaaki Ohba'
_publ_contact_author_phone +81-75-383-2807
_publ_section_title
;
Series of Trinuclear NiIILnIIINiII Complexes Derived from
2,6-Di(acetoacetyl)pyridine: Synthesis, Structure, and Magnetism
;
_journal_name_full 'Inorganic Chemistry'
_journal_page_first 3492
_journal_page_last 3501
_journal_paper_doi 10.1021/ic0619153
_journal_volume 46
_journal_year 2007
_chemical_formula_sum 'C31 H42 Eu N5 Ni2 O22'
_chemical_formula_weight 1106.05
_space_group_IT_number 2
_symmetry_cell_setting triclinic
_symmetry_Int_Tables_number 2
_symmetry_space_group_name_Hall '-P 1'
_symmetry_space_group_name_H-M 'P -1'
_cell_angle_alpha 92.424(2)
_cell_angle_beta 104.477(4)
_cell_angle_gamma 91.207(3)
_cell_formula_units_Z 1
_cell_length_a 7.7920(6)
_cell_length_b 9.3695(8)
_cell_length_c 14.451(1)
_cell_measurement_reflns_used 5596
_cell_measurement_temperature 183.2
_cell_measurement_theta_max 27.3
_cell_measurement_theta_min 1.5
_cell_volume 1020.07(14)
_computing_cell_refinement PROCESS-AUTO
_computing_data_collection PROCESS-AUTO
_computing_data_reduction 'teXsan Ver. 1.11'
_computing_publication_material 'teXsan Ver. 1.11'
_computing_structure_refinement 'teXsan Ver. 1.10'
_computing_structure_solution SIR92
_diffrn_detector_area_resol_mean 8.00
_diffrn_measured_fraction_theta_full 0.9876
_diffrn_measured_fraction_theta_max 0.9876
_diffrn_measurement_device_type 'Rigaku RAXIS-RAPID Imaging Plate'
_diffrn_measurement_method \w
_diffrn_radiation_type 'Mo K\a'
_diffrn_radiation_wavelength 0.7107
_diffrn_reflns_av_R_equivalents 0.019
_diffrn_reflns_limit_h_max 10
_diffrn_reflns_limit_h_min -10
_diffrn_reflns_limit_k_max 11
_diffrn_reflns_limit_k_min -12
_diffrn_reflns_limit_l_max 18
_diffrn_reflns_limit_l_min -18
_diffrn_reflns_number 9377
_diffrn_reflns_theta_full 27.34
_diffrn_reflns_theta_max 27.34
_exptl_absorpt_coefficient_mu 2.520
_exptl_absorpt_correction_T_max 0.739
_exptl_absorpt_correction_T_min 0.501
_exptl_absorpt_correction_type multi-scan
_exptl_absorpt_process_details '(Higashi, 1995)'
_exptl_crystal_colour blue
_exptl_crystal_density_diffrn 1.800
_exptl_crystal_density_method 'not measured'
_exptl_crystal_description prism
_exptl_crystal_size_max 0.370
_exptl_crystal_size_mid 0.290
_exptl_crystal_size_min 0.120
_refine_diff_density_max 0.74
_refine_diff_density_min -0.47
_refine_ls_extinction_method none
_refine_ls_goodness_of_fit_ref 1.004
_refine_ls_hydrogen_treatment noref
_refine_ls_number_parameters 304
_refine_ls_number_reflns 4530
_refine_ls_R_factor_gt 0.0260
_refine_ls_shift/su_max 0.0005
_refine_ls_structure_factor_coef Fsqd
_refine_ls_weighting_details 'w = 1/[\s^2^(Fo^2^) + (0.06300(Max(Fo^2^,0) + 2Fc^2^)/3)^2^]'
_refine_ls_weighting_scheme calc
_refine_ls_wR_factor_ref 0.0751
_reflns_number_gt 4270
_reflns_number_total 1513
_reflns_threshold_expression F^2^>2.0\s(F^2^)
_cod_data_source_file ic0619153si20061007_020931_06.cif
_cod_data_source_block 6-A_Ni2Eu_A_[Ni2Eu(L)2(NO3)2(MeOH)4]NO3.MeOH
_cod_depositor_comments
;

  Following atoms were removed leaving only those belonging to
  asymmetric unit:

  O(2*) O -0.1024(3) -0.0686(2) -0.1770(1) 0.0200(4) Uani 1.00 d . . .
  O(3*) O 0.1766(3) -0.1756(2) 0.1081(1) 0.0202(4) Uani 1.00 d . . .
  O(5*) O -0.2306(3) -0.1960(2) -0.0152(2) 0.0395(7) Uani 1.00 d . . .
  O(6*) O -0.2683(3) -0.0087(2) 0.0646(2) 0.0376(6) Uani 1.00 d . . .
  N(1*) N 0.0801(3) -0.2568(2) -0.0705(2) 0.0176(5) Uani 1.00 d . . .
  N(2*) N -0.3165(3) -0.1359(3) 0.0361(2) 0.0252(6) Uani 1.00 d . . .
  O(4*) O 0.3918(3) -0.2479(2) 0.2978(1) 0.0341(6) Uani 1.00 d . . .
  Ni(*) Ni -0.25118(5) 0.08656(3) -0.24131(2) 0.02057(9) Uani 1.00 d . . .
  O(9*) O -0.1168(9) 0.4351(8) 0.4366(4) 0.064(2) Uani 0.50 d P . .
  O(13*) O 0.127(2) 0.647(1) 0.4284(7) 0.076(3) Uani 0.50 d P . .
  H(20*) H 0.0944 0.5385 0.4333 0.0295 Uiso 0.50 calc P . .
  O(8*) O 0.033(1) 0.4480(8) 0.5795(4) 0.077(2) Uani 0.50 d P . .
  C(16*) C 0.213(2) 0.734(2) 0.5136(10) 0.080(4) Uani 0.50 d P . .
  H(23*) H 0.2113 0.8263 0.4952 0.0888 Uiso 0.50 calc P . .
  O(10*) O -0.179(2) 0.297(2) 0.5336(9) 0.118(7) Uani 0.50 d P . .
  N(3*) N -0.0935(9) 0.3940(8) 0.5178(4) 0.046(2) Uani 0.50 d P . .
  C(4*) C -0.0773(3) -0.1837(3) -0.2242(2) 0.0198(6) Uani 1.00 d . . .
  C(10*) C 0.2218(3) -0.3041(3) 0.0905(2) 0.0176(6) Uani 1.00 d . . .
  C(5*) C 0.0346(4) -0.2898(3) -0.1653(2) 0.0205(6) Uani 1.00 d . . .
  C(9*) C 0.1754(4) -0.3492(3) -0.0130(2) 0.0194(6) Uani 1.00 d . . .
  O(7*) O -0.4394(3) -0.1967(3) 0.0591(2) 0.0430(7) Uani 1.00 d . . .
  C(12*) C 0.3886(4) -0.3665(3) 0.2550(2) 0.0275(7) Uani 1.00 d . . .
  O(1*) O -0.3237(3) -0.0161(2) -0.3682(1) 0.0322(5) Uani 1.00 d . . .
  O(11*) O -0.4717(3) 0.0001(3) -0.2013(2) 0.0440(7) Uani 1.00 d . . .
  O(12*) O -0.0424(3) 0.1910(3) -0.2818(2) 0.0362(6) Uani 1.00 d . . .
  H(21*) H 0.1417 0.7244 0.5606 0.0888 Uiso 0.50 calc P . .
  H(22*) H 0.3210 0.6965 0.5358 0.0888 Uiso 0.50 calc P . .
  C(3*) C -0.1460(4) -0.2151(3) -0.3212(2) 0.0303(7) Uani 1.00 d . . .
  C(11*) C 0.3074(4) -0.3968(3) 0.1564(2) 0.0246(7) Uani 1.00 d . . .
  C(6*) C 0.0870(5) -0.4155(3) -0.2040(2) 0.0314(8) Uani 1.00 d . . .
  C(8*) C 0.2339(4) -0.4764(3) -0.0470(2) 0.0285(7) Uani 1.00 d . . .
  C(13*) C 0.4810(6) -0.4850(4) 0.3136(2) 0.0448(10) Uani 1.00 d . . .
  C(2*) C -0.2640(4) -0.1325(3) -0.3881(2) 0.0313(8) Uani 1.00 d . . .
  C(14*) C -0.5444(5) -0.1406(4) -0.2225(3) 0.048(1) Uani 1.00 d . . .
  H(12*) H -0.4922 0.0414 -0.1514 0.0295 Uiso 1.00 calc . . .
  C(15*) C 0.1094(5) 0.1251(5) -0.2982(3) 0.049(1) Uani 1.00 d . . .
  H(16*) H -0.0807 0.2408 -0.3353 0.0295 Uiso 1.00 calc . . .
  H(4*) H -0.1141 -0.3072 -0.3504 0.0295 Uiso 1.00 calc . . .
  H(8*) H 0.3235 -0.4944 0.1395 0.0295 Uiso 1.00 calc . . .
  C(7*) C 0.1887(5) -0.5079(3) -0.1439(2) 0.0364(8) Uani 1.00 d . . .
  H(5*) H 0.0407 -0.4523 -0.2609 0.0295 Uiso 1.00 calc . . .
  H(7*) H 0.3127 -0.5372 -0.0181 0.0295 Uiso 1.00 calc . . .
  H(9*) H 0.5610 -0.5287 0.2814 0.0516 Uiso 1.00 calc . . .
  H(10*) H 0.3970 -0.5541 0.3219 0.0516 Uiso 1.00 calc . . .
  H(11*) H 0.5468 -0.4460 0.3743 0.0516 Uiso 1.00 calc . . .
  C(1*) C -0.3239(7) -0.1906(5) -0.4884(2) 0.068(1) Uani 1.00 d . . .
  H(13*) H -0.5497 -0.1673 -0.2916 0.0295 Uiso 0.50 calc P . .
  H(13'*) H -0.4586 -0.2010 -0.2404 0.0588 Uiso 0.50 calc P . .
  H(14*) H -0.6575 -0.1408 -0.2126 0.0295 Uiso 0.50 calc P . .
  H(14'*) H -0.6469 -0.1416 -0.2753 0.0588 Uiso 0.50 calc P . .
  H(15*) H -0.4580 -0.2085 -0.1854 0.0295 Uiso 0.50 calc P . .
  H(15'*) H -0.5751 -0.1762 -0.1688 0.0588 Uiso 0.50 calc P . .
  H(17*) H 0.1588 0.0685 -0.2469 0.0574 Uiso 1.00 calc . . .
  H(18*) H 0.0737 0.0661 -0.3562 0.0574 Uiso 1.00 calc . . .
  H(19*) H 0.1918 0.1962 -0.3058 0.0574 Uiso 1.00 calc . . .
  H(6*) H 0.2206 -0.5980 -0.1686 0.0295 Uiso 1.00 calc . . .
  H(1*) H -0.4187 -0.1359 -0.5228 0.0801 Uiso 1.00 calc . . .
  H(2*) H -0.2307 -0.1914 -0.5183 0.0801 Uiso 1.00 calc . . .
  H(3*) H -0.3701 -0.2880 -0.4887 0.0801 Uiso 1.00 calc . . .

  Andrius Merkys
  2013-11-08
;
_cod_original_cell_volume 1020.1(1)
_cod_original_sg_symbol_H-M 'P -1 '
_cod_original_formula_sum 'C31 H42 Eu N5 O22 Ni2 '
_cod_database_code 4307433

loop_
_symmetry_equiv_pos_as_xyz
x,y,z
-x,-y,-z

loop_
_atom_site_label
_atom_site_type_symbol
_atom_site_fract_x
_atom_site_fract_y
_atom_site_fract_z
_atom_site_U_iso_or_equiv
_atom_site_adp_type
_atom_site_occupancy
_atom_site_calc_flag
_atom_site_refinement_flags
_atom_site_disorder_assembly
_atom_site_disorder_group
Eu Eu 0.0000 0.0000 0.0000 0.01453(5) Uani 1.00 d S . .
Ni Ni 0.25118(5) -0.08656(3) 0.24131(2) 0.02057(9) Uani 1.00 d . . .
O(1) O 0.3237(3) 0.0161(2) 0.3682(1) 0.0322(5) Uani 1.00 d . . .
O(2) O 0.1024(3) 0.0686(2) 0.1770(1) 0.0200(4) Uani 1.00 d . . .
O(3) O -0.1766(3) 0.1756(2) -0.1081(1) 0.0202(4) Uani 1.00 d . . .
O(4) O -0.3918(3) 0.2479(2) -0.2978(1) 0.0341(6) Uani 1.00 d . . .
O(5) O 0.2306(3) 0.1960(2) 0.0152(2) 0.0395(7) Uani 1.00 d . . .
O(6) O 0.2683(3) 0.0087(2) -0.0646(2) 0.0376(6) Uani 1.00 d . . .
O(7) O 0.4394(3) 0.1967(3) -0.0591(2) 0.0430(7) Uani 1.00 d . . .
O(8) O -0.033(1) 0.5520(8) 0.4205(4) 0.077(2) Uani 0.50 d P . .
O(9) O 0.1168(9) 0.5649(8) 0.5634(4) 0.064(2) Uani 0.50 d P . .
O(10) O 0.179(2) 0.703(2) 0.4664(9) 0.118(7) Uani 0.50 d P . .
O(11) O 0.4717(3) -0.0001(3) 0.2013(2) 0.0440(7) Uani 1.00 d . . .
O(12) O 0.0424(3) -0.1910(3) 0.2818(2) 0.0362(6) Uani 1.00 d . . .
O(13) O -0.127(2) 0.353(1) 0.5716(7) 0.076(3) Uani 0.50 d P . .
N(1) N -0.0801(3) 0.2568(2) 0.0705(2) 0.0176(5) Uani 1.00 d . . .
N(2) N 0.3165(3) 0.1359(3) -0.0361(2) 0.0252(6) Uani 1.00 d . . .
N(3) N 0.0935(9) 0.6060(8) 0.4822(4) 0.046(2) Uani 0.50 d P . .
C(1) C 0.3239(7) 0.1906(5) 0.4884(2) 0.068(1) Uani 1.00 d . . .
C(2) C 0.2640(4) 0.1325(3) 0.3881(2) 0.0313(8) Uani 1.00 d . . .
C(3) C 0.1460(4) 0.2151(3) 0.3212(2) 0.0303(7) Uani 1.00 d . . .
C(4) C 0.0773(3) 0.1837(3) 0.2242(2) 0.0198(6) Uani 1.00 d . . .
C(5) C -0.0346(4) 0.2898(3) 0.1653(2) 0.0205(6) Uani 1.00 d . . .
C(6) C -0.0870(5) 0.4155(3) 0.2040(2) 0.0314(8) Uani 1.00 d . . .
C(7) C -0.1887(5) 0.5079(3) 0.1439(2) 0.0364(8) Uani 1.00 d . . .
C(8) C -0.2339(4) 0.4764(3) 0.0470(2) 0.0285(7) Uani 1.00 d . . .
C(9) C -0.1754(4) 0.3492(3) 0.0130(2) 0.0194(6) Uani 1.00 d . . .
C(10) C -0.2218(3) 0.3041(3) -0.0905(2) 0.0176(6) Uani 1.00 d . . .
C(11) C -0.3074(4) 0.3968(3) -0.1564(2) 0.0246(7) Uani 1.00 d . . .
C(12) C -0.3886(4) 0.3665(3) -0.2550(2) 0.0275(7) Uani 1.00 d . . .
C(13) C -0.4810(6) 0.4850(4) -0.3136(2) 0.0448(10) Uani 1.00 d . . .
C(14) C 0.5444(5) 0.1406(4) 0.2225(3) 0.048(1) Uani 1.00 d . . .
C(15) C -0.1094(5) -0.1251(5) 0.2982(3) 0.049(1) Uani 1.00 d . . .
C(16) C -0.213(2) 0.266(2) 0.4864(10) 0.080(4) Uani 0.50 d P . .
H(1) H 0.4187 0.1359 0.5228 0.0801 Uiso 1.00 calc . . .
H(2) H 0.2307 0.1914 0.5183 0.0801 Uiso 1.00 calc . . .
H(3) H 0.3701 0.2880 0.4887 0.0801 Uiso 1.00 calc . . .
H(4) H 0.1141 0.3072 0.3504 0.0295 Uiso 1.00 calc . . .
H(5) H -0.0407 0.4523 0.2609 0.0295 Uiso 1.00 calc . . .
H(6) H -0.2206 0.5980 0.1686 0.0295 Uiso 1.00 calc . . .
H(7) H -0.3127 0.5372 0.0181 0.0295 Uiso 1.00 calc . . .
H(8) H -0.3235 0.4944 -0.1395 0.0295 Uiso 1.00 calc . . .
H(9) H -0.5610 0.5287 -0.2814 0.0516 Uiso 1.00 calc . . .
H(10) H -0.3970 0.5541 -0.3219 0.0516 Uiso 1.00 calc . . .
H(11) H -0.5468 0.4460 -0.3743 0.0516 Uiso 1.00 calc . . .
H(12) H 0.4922 -0.0414 0.1514 0.0295 Uiso 1.00 calc . . .
H(13) H 0.5497 0.1673 0.2916 0.0295 Uiso 0.50 calc P . .
H(13') H 0.4586 0.2010 0.2404 0.0588 Uiso 0.50 calc P . .
H(14) H 0.6575 0.1408 0.2126 0.0295 Uiso 0.50 calc P . .
H(14') H 0.6469 0.1417 0.2753 0.0588 Uiso 0.50 calc P . .
H(15) H 0.4580 0.2085 0.1854 0.0295 Uiso 0.50 calc P . .
H(15') H 0.5751 0.1762 0.1688 0.0588 Uiso 0.50 calc P . .
H(16) H 0.0807 -0.2408 0.3353 0.0295 Uiso 1.00 calc . . .
H(17) H -0.1588 -0.0685 0.2469 0.0574 Uiso 1.00 calc . . .
H(18) H -0.0737 -0.0661 0.3562 0.0574 Uiso 1.00 calc . . .
H(19) H -0.1918 -0.1962 0.3058 0.0574 Uiso 1.00 calc . . .
H(20) H -0.0944 0.4615 0.5667 0.0295 Uiso 0.50 calc P . .
H(21) H -0.1417 0.2756 0.4394 0.0888 Uiso 0.50 calc P . .
H(22) H -0.3210 0.3035 0.4642 0.0888 Uiso 0.50 calc P . .
H(23) H -0.2113 0.1737 0.5048 0.0888 Uiso 0.50 calc P . .

loop_
_atom_site_aniso_label
_atom_site_aniso_U_11
_atom_site_aniso_U_22
_atom_site_aniso_U_33
_atom_site_aniso_U_12
_atom_site_aniso_U_13
_atom_site_aniso_U_23
Eu 0.0166(1) 0.01337(10) 0.01486(10) 0.00046(6) 0.00624(6) 0.00072(6)
Ni 0.0239(2) 0.0190(2) 0.0169(2) 0.0043(1) 0.0014(1) -0.0007(1)
O(1) 0.037(1) 0.031(1) 0.0223(9) 0.0094(9) -0.0029(8) -0.0042(8)
O(2) 0.0259(10) 0.0194(9) 0.0146(8) 0.0050(7) 0.0046(7) -0.0007(7)
O(3) 0.0271(10) 0.0157(9) 0.0173(8) 0.0030(7) 0.0047(7) 0.0004(7)
O(4) 0.043(1) 0.026(1) 0.0252(10) 0.0114(9) -0.0078(9) -0.0010(8)
O(5) 0.042(1) 0.027(1) 0.060(2) -0.0086(9) 0.034(1) -0.009(1)
O(6) 0.038(1) 0.029(1) 0.052(1) -0.0083(9) 0.028(1) -0.013(1)
O(7) 0.035(1) 0.038(1) 0.067(2) -0.009(1) 0.034(1) 0.001(1)
O(8) 0.118(7) 0.075(5) 0.035(3) -0.013(4) 0.017(4) -0.001(3)
O(9) 0.069(4) 0.089(5) 0.036(3) 0.015(4) 0.010(3) 0.027(3)
O(10) 0.084(8) 0.17(2) 0.09(1) -0.047(9) -0.008(9) 0.08(1)
O(11) 0.036(1) 0.035(1) 0.067(2) -0.0097(10) 0.028(1) -0.021(1)
O(12) 0.048(1) 0.036(1) 0.028(1) -0.003(1) 0.016(1) 0.0075(9)
O(13) 0.12(1) 0.066(5) 0.043(5) -0.013(5) 0.020(5) 0.029(4)
N(1) 0.018(1) 0.017(1) 0.0188(10) 0.0004(8) 0.0059(8) -0.0002(8)
N(2) 0.021(1) 0.024(1) 0.032(1) 0.0008(9) 0.0101(10) 0.0050(10)
N(3) 0.047(4) 0.062(4) 0.033(3) 0.016(3) 0.015(3) 0.017(3)
C(1) 0.100(4) 0.066(3) 0.023(2) 0.045(3) -0.013(2) -0.017(2)
C(2) 0.036(2) 0.038(2) 0.018(1) 0.009(1) 0.003(1) -0.006(1)
C(3) 0.036(2) 0.033(2) 0.020(1) 0.010(1) 0.003(1) -0.007(1)
C(4) 0.021(1) 0.019(1) 0.020(1) 0.0025(10) 0.0066(10) -0.0013(10)
C(5) 0.024(1) 0.019(1) 0.020(1) 0.0002(10) 0.008(1) -0.0022(10)
C(6) 0.046(2) 0.025(1) 0.021(1) 0.008(1) 0.006(1) -0.008(1)
C(7) 0.052(2) 0.025(1) 0.030(1) 0.015(1) 0.008(1) -0.007(1)
C(8) 0.040(2) 0.018(1) 0.026(1) 0.010(1) 0.006(1) -0.001(1)
C(9) 0.024(1) 0.013(1) 0.023(1) -0.0004(9) 0.009(1) -0.0001(9)
C(10) 0.019(1) 0.015(1) 0.020(1) -0.0020(9) 0.0080(9) 0.0010(9)
C(11) 0.031(1) 0.019(1) 0.025(1) 0.004(1) 0.007(1) 0.003(1)
C(12) 0.030(1) 0.023(1) 0.027(1) 0.005(1) 0.001(1) 0.006(1)
C(13) 0.067(3) 0.026(2) 0.032(2) 0.014(2) -0.007(2) 0.003(1)
C(14) 0.040(2) 0.035(2) 0.074(3) -0.008(1) 0.023(2) -0.013(2)
C(15) 0.039(2) 0.068(3) 0.045(2) -0.002(2) 0.017(2) 0.014(2)
C(16) 0.077(9) 0.088(9) 0.062(9) -0.015(7) -0.014(7) 0.038(8)

loop_
_atom_type_symbol
_atom_type_description
_atom_type_scat_dispersion_real
_atom_type_scat_dispersion_imag
_atom_type_scat_source
C C 0.003 0.002
;International Tables for Crystallography
(1992, Vol. C, Tables 4.2.6.8 and 6.1.1.1)
;
H H 0.000 0.000
;International Tables for Crystallography
(1992, Vol. C, Table 6.1.1.2)
;
N N 0.006 0.003
;International Tables for Crystallography
(1992, Vol. C, Tables 4.2.6.8 and 6.1.1.1)
;
O O 0.011 0.006
;International Tables for Crystallography
(1992, Vol. C, Tables 4.2.6.8 and 6.1.1.1)
;
Ni Ni 0.339 1.112
;International Tables for Crystallography
(1992, Vol. C, Tables 4.2.6.8 and 6.1.1.1)
;
Eu Eu -0.158 3.668
;International Tables for Crystallography
(1992, Vol. C, Tables 4.2.6.8 and 6.1.1.1)
;

loop_
_geom_angle_atom_site_label_1
_geom_angle_atom_site_label_2
_geom_angle_atom_site_label_3
_geom_angle
_geom_angle_site_symmetry_1
_geom_angle_site_symmetry_2
_geom_angle_site_symmetry_3
_geom_angle_publ_flag
O(2) Eu O(2) 180.0 . . 2_555 yes
O(2) Eu O(3) 118.09(6) . . . yes
O(2) Eu O(3) 61.91(6) . . 2_555 yes
O(2) Eu O(5) 74.25(7) . . . yes
O(2) Eu O(5) 105.75(7) . . 2_555 yes
O(2) Eu O(6) 106.85(7) . . . yes
O(2) Eu O(6) 73.15(7) . . 2_555 yes
O(2) Eu N(1) 59.13(6) . . . yes
O(2) Eu N(1) 120.87(6) . . 2_555 yes
O(2) Eu N(2) 91.53(7) . . . yes
O(2) Eu N(2) 88.47(7) . . 2_555 yes
O(2) Eu O(3) 61.91(6) 2_555 . . yes
O(2) Eu O(3) 118.09(6) 2_555 . 2_555 yes
O(2) Eu O(5) 105.75(7) 2_555 . . yes
O(2) Eu O(5) 74.25(7) 2_555 . 2_555 yes
O(2) Eu O(6) 73.15(7) 2_555 . . yes
O(2) Eu O(6) 106.85(7) 2_555 . 2_555 yes
O(2) Eu N(1) 120.87(6) 2_555 . . yes
O(2) Eu N(1) 59.13(6) 2_555 . 2_555 yes
O(2) Eu N(2) 88.47(7) 2_555 . . yes
O(2) Eu N(2) 91.53(7) 2_555 . 2_555 yes
O(3) Eu O(3) 180.0 . . 2_555 yes
O(3) Eu O(5) 80.08(8) . . . yes
O(3) Eu O(5) 99.92(8) . . 2_555 yes
O(3) Eu O(6) 97.25(7) . . . yes
O(3) Eu O(6) 82.75(7) . . 2_555 yes
O(3) Eu N(1) 58.97(6) . . . yes
O(3) Eu N(1) 121.03(6) . . 2_555 yes
O(3) Eu N(2) 87.09(6) . . . yes
O(3) Eu N(2) 92.91(6) . . 2_555 yes
O(3) Eu O(5) 99.92(8) 2_555 . . yes
O(3) Eu O(5) 80.08(8) 2_555 . 2_555 yes
O(3) Eu O(6) 82.75(7) 2_555 . . yes
O(3) Eu O(6) 97.25(7) 2_555 . 2_555 yes
O(3) Eu N(1) 121.03(6) 2_555 . . yes
O(3) Eu N(1) 58.97(6) 2_555 . 2_555 yes
O(3) Eu N(2) 92.91(6) 2_555 . . yes
O(3) Eu N(2) 87.09(6) 2_555 . 2_555 yes
O(5) Eu O(5) 180.0 . . 2_555 yes
O(5) Eu O(6) 50.29(7) . . . yes
O(5) Eu O(6) 129.71(7) . . 2_555 yes
O(5) Eu N(1) 64.54(7) . . . yes
O(5) Eu N(1) 115.46(7) . . 2_555 yes
O(5) Eu N(2) 24.95(7) . . . yes
O(5) Eu N(2) 155.05(7) . . 2_555 yes
O(5) Eu O(6) 129.71(7) 2_555 . . yes
O(5) Eu O(6) 50.29(7) 2_555 . 2_555 yes
O(5) Eu N(1) 115.46(7) 2_555 . . yes
O(5) Eu N(1) 64.54(7) 2_555 . 2_555 yes
O(5) Eu N(2) 155.05(7) 2_555 . . yes
O(5) Eu N(2) 24.95(7) 2_555 . 2_555 yes
O(6) Eu O(6) 180.0 . . 2_555 yes
O(6) Eu N(1) 113.93(7) . . . yes
O(6) Eu N(1) 66.07(7) . . 2_555 yes
O(6) Eu N(2) 25.41(7) . . . yes
O(6) Eu N(2) 154.59(7) . . 2_555 yes
O(6) Eu N(1) 66.07(7) 2_555 . . yes
O(6) Eu N(1) 113.93(7) 2_555 . 2_555 yes
O(6) Eu N(2) 154.59(7) 2_555 . . yes
O(6) Eu N(2) 25.41(7) 2_555 . 2_555 yes
N(1) Eu N(1) 180.0 . . 2_555 yes
N(1) Eu N(2) 88.74(7) . . . yes
N(1) Eu N(2) 91.26(7) . . 2_555 yes
N(1) Eu N(2) 91.26(7) 2_555 . . yes
N(1) Eu N(2) 88.74(7) 2_555 . 2_555 yes
N(2) Eu N(2) 180.0 . . 2_555 yes
O(1) Ni O(2) 95.34(8) . . . yes
O(1) Ni O(3) 175.51(8) . . 2_555 yes
O(1) Ni O(4) 88.17(8) . . 2_555 yes
O(1) Ni O(11) 91.4(1) . . . yes
O(1) Ni O(12) 90.38(10) . . . yes
O(2) Ni O(3) 80.80(8) . . 2_555 yes
O(2) Ni O(4) 176.41(8) . . 2_555 yes
O(2) Ni O(11) 90.14(10) . . . yes
O(2) Ni O(12) 94.63(9) . . . yes
O(3) Ni O(4) 95.72(8) 2_555 . 2_555 yes
O(3) Ni O(11) 86.38(9) 2_555 . . yes
O(3) Ni O(12) 92.20(8) 2_555 . . yes
O(4) Ni O(11) 90.5(1) 2_555 . . yes
O(4) Ni O(12) 84.6(1) 2_555 . . yes
O(11) Ni O(12) 174.75(10) . . . yes
Ni O(1) C(2) 124.2(2) . . . yes
Eu O(2) Ni 108.26(7) . . . yes
Eu O(2) C(4) 130.2(2) . . . yes
Ni O(2) C(4) 121.4(2) . . . yes
Eu O(3) Ni 108.78(7) . . 2_555 yes
Eu O(3) C(10) 131.0(2) . . . yes
Ni O(3) C(10) 120.2(2) 2_555 . . yes
Ni O(4) C(12) 123.3(2) 2_555 . . yes
Eu O(5) N(2) 96.6(2) . . . yes
Eu O(6) N(2) 96.6(2) . . . yes
O(9) O(8) O(13) 154.4(8) 2_566 . 2_566 yes
O(9) O(8) N(3) 120.8(7) 2_566 . . yes
O(13) O(8) N(3) 40.3(5) 2_566 . . yes
O(8) O(9) N(3) 120.3(7) 2_566 . . yes
O(13) O(10) N(3) 55(1) 2_566 . . yes
O(13) O(10) C(16) 155(2) 2_566 . 2_566 yes
N(3) O(10) C(16) 100(2) . . 2_566 yes
Ni O(11) C(14) 126.8(2) . . . yes
Ni O(12) C(15) 125.5(2) . . . yes
O(8) O(13) O(10) 134(1) 2_566 . 2_566 yes
O(8) O(13) N(3) 55.1(7) 2_566 . 2_566 yes
O(8) O(13) C(16) 123(1) 2_566 . . yes
O(10) O(13) N(3) 84(1) 2_566 . 2_566 yes
O(10) O(13) C(16) 11(1) 2_566 . . yes
N(3) O(13) C(16) 72(1) 2_566 . . yes
Eu N(1) C(5) 120.8(2) . . . yes
Eu N(1) C(9) 120.8(2) . . . yes
C(5) N(1) C(9) 118.2(2) . . . yes
Eu N(2) O(5) 58.4(1) . . . yes
Eu N(2) O(6) 58.0(1) . . . yes
Eu N(2) O(7) 174.0(2) . . . yes
O(5) N(2) O(6) 116.1(2) . . . yes
O(5) N(2) O(7) 122.3(3) . . . yes
O(6) N(2) O(7) 121.6(3) . . . yes
O(8) N(3) O(9) 117.5(7) . . . yes
O(8) N(3) O(10) 121.7(9) . . . yes
O(8) N(3) O(13) 84.5(8) . . 2_566 yes
O(8) N(3) C(16) 146.0(8) . . 2_566 yes
O(9) N(3) O(10) 120.4(10) . . . yes
O(9) N(3) O(13) 156(1) . . 2_566 yes
O(9) N(3) C(16) 93.2(8) . . 2_566 yes
O(10) N(3) O(13) 40.5(8) . . 2_566 yes
O(10) N(3) C(16) 28.2(9) . . 2_566 yes
O(13) N(3) C(16) 68.6(9) 2_566 . 2_566 yes
O(1) C(2) C(1) 117.4(3) . . . yes
O(1) C(2) C(3) 124.8(3) . . . yes
C(1) C(2) C(3) 117.8(3) . . . yes
C(2) C(3) C(4) 127.6(3) . . . yes
O(2) C(4) C(3) 126.3(2) . . . yes
O(2) C(4) C(5) 114.7(2) . . . yes
C(3) C(4) C(5) 119.1(2) . . . yes
N(1) C(5) C(4) 114.8(2) . . . yes
N(1) C(5) C(6) 122.0(3) . . . yes
C(4) C(5) C(6) 123.2(2) . . . yes
C(5) C(6) C(7) 119.0(3) . . . yes
C(6) C(7) C(8) 119.6(3) . . . yes
C(7) C(8) C(9) 118.4(3) . . . yes
N(1) C(9) C(8) 122.8(2) . . . yes
N(1) C(9) C(10) 114.9(2) . . . yes
C(8) C(9) C(10) 122.3(2) . . . yes
O(3) C(10) C(9) 114.0(2) . . . yes
O(3) C(10) C(11) 126.7(2) . . . yes
C(9) C(10) C(11) 119.3(2) . . . yes
C(10) C(11) C(12) 127.7(3) . . . yes
O(4) C(12) C(11) 125.1(3) . . . yes
O(4) C(12) C(13) 116.4(3) . . . yes
C(11) C(12) C(13) 118.5(3) . . . yes
O(10) C(16) O(13) 12(1) 2_566 . . yes
O(10) C(16) N(3) 51(1) 2_566 . 2_566 yes
O(13) C(16) N(3) 38.7(6) . . 2_566 yes

loop_
_geom_bond_atom_site_label_1
_geom_bond_atom_site_label_2
_geom_bond_distance
_geom_bond_site_symmetry_1
_geom_bond_site_symmetry_2
_geom_bond_publ_flag
Eu O(2) 2.532(2) . . yes
Eu O(2) 2.532(2) . 2_555 yes
Eu O(3) 2.506(2) . . yes
Eu O(3) 2.506(2) . 2_555 yes
Eu O(5) 2.506(2) . . yes
Eu O(5) 2.506(2) . 2_555 yes
Eu O(6) 2.495(2) . . yes
Eu O(6) 2.495(2) . 2_555 yes
Eu N(1) 2.719(2) . . yes
Eu N(1) 2.719(2) . 2_555 yes
Eu N(2) 2.922(2) . . yes
Eu N(2) 2.922(2) . 2_555 yes
Ni O(1) 1.979(2) . . yes
Ni O(2) 1.992(2) . . yes
Ni O(3) 2.006(2) . 2_555 yes
Ni O(4) 1.969(2) . 2_555 yes
Ni O(11) 2.103(2) . . yes
Ni O(12) 2.098(2) . . yes
O(1) C(2) 1.245(4) . . yes
O(2) C(4) 1.296(3) . . yes
O(3) C(10) 1.294(3) . . yes
O(4) C(12) 1.245(3) . . yes
O(5) N(2) 1.241(3) . . yes
O(6) N(2) 1.262(3) . . yes
O(7) N(2) 1.227(3) . . yes
O(8) O(9) 1.324(10) . 2_566 yes
O(8) O(13) 1.50(1) . 2_566 yes
O(8) N(3) 1.233(10) . . yes
O(9) N(3) 1.222(8) . . yes
O(10) O(13) 0.77(1) . 2_566 yes
O(10) N(3) 1.18(1) . . yes
O(10) C(16) 0.71(2) . 2_566 yes
O(11) C(14) 1.413(4) . . yes
O(12) C(15) 1.412(5) . . yes
O(13) N(3) 0.97(1) . 2_566 yes
O(13) C(16) 1.45(2) . . yes
N(1) C(5) 1.347(3) . . yes
N(1) C(9) 1.332(4) . . yes
N(3) C(16) 1.48(2) . 2_566 yes
C(1) C(2) 1.484(4) . . yes
C(2) C(3) 1.424(4) . . yes
C(3) C(4) 1.386(4) . . yes
C(4) C(5) 1.486(4) . . yes
C(5) C(6) 1.395(3) . . yes
C(6) C(7) 1.372(4) . . yes
C(7) C(8) 1.373(4) . . yes
C(8) C(9) 1.399(3) . . yes
C(9) C(10) 1.488(4) . . yes
C(10) C(11) 1.372(4) . . yes
C(11) C(12) 1.421(4) . . yes
C(12) C(13) 1.509(4) . . yes

loop_
_geom_contact_atom_site_label_1
_geom_contact_atom_site_label_2
_geom_contact_distance
_geom_contact_site_symmetry_1
_geom_contact_site_symmetry_2
_geom_contact_publ_flag
Eu O(2) 2.532(2) . . ?
Eu O(2) 2.532(2) . 2_555 ?
Eu O(3) 2.506(2) . . ?
Eu O(3) 2.506(2) . 2_555 ?
Eu O(5) 2.506(2) . . ?
Eu O(5) 2.506(2) . 2_555 ?
Eu N(1) 2.719(2) . . ?
Eu N(1) 2.719(2) . 2_555 ?
Eu N(2) 2.922(2) . . ?
Eu N(2) 2.922(2) . 2_555 ?
O(1) O(10) 3.59(1) . 1_545 ?
O(3) O(7) 3.250(3) . 1_455 ?
O(4) O(13) 3.29(1) . 1_554 ?
O(4) O(10) 3.31(1) . 2_565 ?
O(4) C(1) 3.336(4) . 1_454 ?
O(5) C(8) 3.235(4) . 2_565 ?
O(6) O(11) 3.163(3) . 2_655 ?
O(6) O(7) 3.245(4) . 2_655 ?
O(6) C(14) 3.282(4) . 2_655 ?
O(6) N(2) 3.524(4) . 2_655 ?
O(7) O(11) 2.922(3) . 2_655 ?
O(7) C(10) 2.952(3) . 1_655 ?
O(7) C(9) 3.204(4) . 1_655 ?
O(7) C(11) 3.292(4) . 1_655 ?
O(7) C(8) 3.504(4) . 2_565 ?
O(7) C(7) 3.507(4) . 2_565 ?
O(8) C(16) 2.60(2) . 2_566 ?
O(8) O(13) 3.15(1) . . ?
O(8) C(6) 3.252(7) . . ?
O(8) C(16) 3.28(2) . . ?
O(8) O(12) 3.331(7) . 1_565 ?
O(8) C(15) 3.553(8) . 1_565 ?
O(9) O(13) 2.75(1) . . ?
O(9) C(13) 3.312(7) . 1_656 ?
O(9) C(6) 3.424(6) . 2_566 ?
O(9) C(3) 3.581(7) . 2_566 ?
O(10) O(12) 2.84(1) . 1_565 ?
O(10) C(15) 3.36(1) . 1_565 ?
O(11) N(2) 3.442(3) . 2_655 ?
O(11) C(15) 3.464(5) . 1_655 ?
O(12) O(13) 2.61(1) . 2_556 ?
O(12) C(16) 3.39(1) . 2_556 ?
O(12) N(3) 3.476(6) . 1_545 ?
O(12) C(7) 3.562(4) . 1_545 ?
O(13) C(15) 3.20(1) . 2_556 ?
O(13) N(3) 3.39(1) . . ?
